data_2214206
loop_
_publ_author_name
'Qing-Qing Shao'
'Dong-Qin Chen'
'Feng Shi'

_publ_section_title
;
 3-(4-Fluorophenyl)-1,5-di-2-pyridylpentane-1,5-dione
;
_journal_coeditor_code GW2012
_journal_issue 7
_journal_name_full 'Acta Crystallographica Section E'
_journal_page_first o3112
_journal_page_last o3112
_journal_paper_doi 10.1107/S1600536807026530
_journal_volume 63
_journal_year 2007
_chemical_formula_iupac 'C21 H17 F N2 O2'
_chemical_formula_moiety 'C21 H17 F N2 O2'
_chemical_formula_sum 'C21 H17 F N2 O2'
_chemical_formula_weight 348.37
_chemical_melting_point .428E-305
_chemical_name_systematic
;
3-(4-Fluorophenyl)-1,5-di-2-pyridylpentane-1,5-dione
;
_space_group_IT_number 2
_symmetry_cell_setting triclinic
_symmetry_space_group_name_Hall '-P 1'
_symmetry_space_group_name_H-M 'P -1'
_atom_sites_solution_hydrogens geom
_atom_sites_solution_primary direct
_atom_sites_solution_secondary difmap
_cell_angle_alpha 94.045(2)
_cell_angle_beta 112.017(3)
_cell_angle_gamma 100.632(2)
_cell_formula_units_Z 2
_cell_length_a 8.6219(15)
_cell_length_b 10.4637(18)
_cell_length_c 10.7870(19)
_cell_measurement_reflns_used 1181
_cell_measurement_temperature 298(2)
_cell_measurement_theta_max 25.308
_cell_measurement_theta_min 2.911
_cell_volume 876.2(3)
_computing_cell_refinement SMART
_computing_data_collection 'SMART (Bruker, 1998)'
_computing_data_reduction 'SAINT (Bruker, 1999)'
_computing_molecular_graphics 'SHELXTL (Bruker, 1999)'
_computing_publication_material SHELXTL
_computing_structure_refinement 'SHELXL97 (Sheldrick, 1997)'
_computing_structure_solution 'SHELXS97 (Sheldrick, 1997)'
_diffrn_ambient_temperature 298(2)
_diffrn_measured_fraction_theta_full 0.982
_diffrn_measured_fraction_theta_max 0.982
_diffrn_measurement_device_type 'Bruker SMART CCD area-detector'
_diffrn_measurement_method '\f and \w'
_diffrn_radiation_monochromator graphite
_diffrn_radiation_source 'fine-focus sealed tube'
_diffrn_radiation_type MoK\a
_diffrn_radiation_wavelength 0.71073
_diffrn_reflns_av_R_equivalents 0.0169
_diffrn_reflns_av_sigmaI/netI 0.0466
_diffrn_reflns_limit_h_max 8
_diffrn_reflns_limit_h_min -10
_diffrn_reflns_limit_k_max 12
_diffrn_reflns_limit_k_min -10
_diffrn_reflns_limit_l_max 12
_diffrn_reflns_limit_l_min -11
_diffrn_reflns_number 4527
_diffrn_reflns_theta_full 25.01
_diffrn_reflns_theta_max 25.01
_diffrn_reflns_theta_min 2.00
_exptl_absorpt_coefficient_mu 0.093
_exptl_absorpt_correction_T_max 0.9889
_exptl_absorpt_correction_T_min 0.9637
_exptl_absorpt_correction_type multi-scan
_exptl_absorpt_process_details '(SADABS; Sheldrick, 1996)'
_exptl_crystal_colour colourless
_exptl_crystal_density_diffrn 1.320
_exptl_crystal_density_method 'not measured'
_exptl_crystal_description prism
_exptl_crystal_F_000 364
_exptl_crystal_size_max 0.40
_exptl_crystal_size_mid 0.37
_exptl_crystal_size_min 0.12
_refine_diff_density_max 0.153
_refine_diff_density_min -0.150
_refine_ls_extinction_method none
_refine_ls_goodness_of_fit_ref 1.014
_refine_ls_hydrogen_treatment constr
_refine_ls_matrix_type full
_refine_ls_number_parameters 235
_refine_ls_number_reflns 3037
_refine_ls_number_restraints 0
_refine_ls_restrained_S_all 1.014
_refine_ls_R_factor_all 0.0990
_refine_ls_R_factor_gt 0.0467
_refine_ls_shift/su_max 0.000
_refine_ls_shift/su_mean 0.000
_refine_ls_structure_factor_coef Fsqd
_refine_ls_weighting_details 'calc w = 1/[\s^2^(Fo^2^)+(0.0395P)^2^+0.2087P] where P=(Fo^2^+2Fc^2^)/3'
_refine_ls_weighting_scheme calc
_refine_ls_wR_factor_gt 0.0934
_refine_ls_wR_factor_ref 0.1183
_reflns_number_gt 1696
_reflns_number_total 3037
_reflns_threshold_expression I>2\s(I)
_cod_data_source_file gw2012.cif
_cod_data_source_block I
_cod_database_code 2214206
_cod_database_fobs_code 2214206

loop_
_symmetry_equiv_pos_as_xyz
'x, y, z'
'-x, -y, -z'

loop_
_atom_site_type_symbol
_atom_site_label
_atom_site_fract_x
_atom_site_fract_y
_atom_site_fract_z
_atom_site_U_iso_or_equiv
_atom_site_adp_type
_atom_site_calc_flag
_atom_site_refinement_flags
_atom_site_occupancy
F F1 0.4049(2) 0.88118(15) 0.11670(16) 0.0739(5) Uani d . 1
N N1 0.9292(3) 0.8183(2) -0.2819(2) 0.0730(7) Uani d . 1
N N2 1.3438(3) 0.8341(2) 0.4885(2) 0.0597(6) Uani d . 1
O O1 0.7475(2) 0.54540(17) -0.17159(16) 0.0652(6) Uani d . 1
O O2 0.9876(2) 0.57115(19) 0.31977(17) 0.0739(6) Uani d . 1
C C1 0.8471(3) 0.6455(2) -0.1666(2) 0.0442(6) Uani d . 1
C C2 0.9899(3) 0.7149(2) -0.0360(2) 0.0478(6) Uani d . 1
H H2A 1.0058 0.8091 -0.0358 0.057 Uiso calc R 1
H H2B 1.0956 0.6911 -0.0305 0.057 Uiso calc R 1
C C3 0.9560(3) 0.6814(2) 0.0888(2) 0.0426(6) Uani d . 1
H H3 0.9223 0.5854 0.0792 0.051 Uiso calc R 1
C C4 1.1168(3) 0.7286(2) 0.2194(2) 0.0467(6) Uani d . 1
H H4A 1.2145 0.7077 0.2051 0.056 Uiso calc R 1
H H4B 1.1389 0.8235 0.2412 0.056 Uiso calc R 1
C C5 1.1003(3) 0.6672(2) 0.3365(2) 0.0483(6) Uani d . 1
C C6 0.8302(3) 0.7014(2) -0.2937(2) 0.0450(6) Uani d . 1
C C7 0.7154(4) 0.6316(3) -0.4166(2) 0.0640(8) Uani d . 1
H H7 0.6484 0.5494 -0.4211 0.077 Uiso calc R 1
C C8 0.7003(4) 0.6838(3) -0.5324(3) 0.0811(10) Uani d . 1
H H8 0.6235 0.6376 -0.6166 0.097 Uiso calc R 1
C C9 0.7988(4) 0.8034(3) -0.5219(3) 0.0909(11) Uani d . 1
H H9 0.7911 0.8418 -0.5985 0.109 Uiso calc R 1
C C10 0.9099(5) 0.8666(3) -0.3965(3) 0.1043(13) Uani d . 1
H H10 0.9770 0.9492 -0.3904 0.125 Uiso calc R 1
C C11 1.2313(3) 0.7229(2) 0.4757(2) 0.0469(6) Uani d . 1
C C12 1.2336(4) 0.6589(3) 0.5833(3) 0.0662(8) Uani d . 1
H H12 1.1515 0.5825 0.5712 0.079 Uiso calc R 1
C C13 1.3599(4) 0.7104(3) 0.7090(3) 0.0773(9) Uani d . 1
H H13 1.3657 0.6683 0.7832 0.093 Uiso calc R 1
C C14 1.4757(4) 0.8230(3) 0.7239(3) 0.0723(9) Uani d . 1
H H14 1.5620 0.8597 0.8081 0.087 Uiso calc R 1
C C15 1.4632(4) 0.8816(3) 0.6124(3) 0.0747(9) Uani d . 1
H H15 1.5426 0.9594 0.6236 0.090 Uiso calc R 1
C C16 0.8086(3) 0.7357(2) 0.0964(2) 0.0387(6) Uani d . 1
C C17 0.8156(3) 0.8697(2) 0.1086(2) 0.0471(6) Uani d . 1
H H17 0.9134 0.9275 0.1118 0.057 Uiso calc R 1
C C18 0.6816(3) 0.9198(2) 0.1161(2) 0.0507(7) Uani d . 1
H H18 0.6881 1.0099 0.1246 0.061 Uiso calc R 1
C C19 0.5394(3) 0.8333(3) 0.1107(2) 0.0475(6) Uani d . 1
C C20 0.5258(3) 0.7011(2) 0.1006(2) 0.0475(6) Uani d . 1
H H20 0.4277 0.6446 0.0985 0.057 Uiso calc R 1
C C21 0.6610(3) 0.6531(2) 0.0937(2) 0.0436(6) Uani d . 1
H H21 0.6534 0.5629 0.0869 0.052 Uiso calc R 1

loop_
_atom_site_aniso_label
_atom_site_aniso_U_11
_atom_site_aniso_U_22
_atom_site_aniso_U_33
_atom_site_aniso_U_12
_atom_site_aniso_U_13
_atom_site_aniso_U_23
F1 0.0651(11) 0.0743(11) 0.0899(12) 0.0198(9) 0.0376(10) 0.0114(9)
N1 0.0879(18) 0.0666(16) 0.0426(13) -0.0198(13) 0.0190(13) 0.0088(11)
N2 0.0621(15) 0.0574(14) 0.0433(13) 0.0006(12) 0.0089(12) 0.0077(11)
O1 0.0736(13) 0.0579(12) 0.0498(11) -0.0143(10) 0.0235(10) 0.0022(9)
O2 0.0670(13) 0.0792(14) 0.0534(12) -0.0155(11) 0.0115(10) 0.0255(10)
C1 0.0440(15) 0.0461(15) 0.0401(14) 0.0021(12) 0.0189(12) 0.0002(11)
C2 0.0435(15) 0.0565(16) 0.0386(14) 0.0005(12) 0.0163(12) 0.0047(12)
C3 0.0432(15) 0.0462(14) 0.0335(13) 0.0009(12) 0.0142(12) 0.0063(11)
C4 0.0429(15) 0.0559(16) 0.0382(14) 0.0045(12) 0.0148(12) 0.0126(11)
C5 0.0436(15) 0.0529(16) 0.0456(15) 0.0056(13) 0.0158(13) 0.0150(12)
C6 0.0479(15) 0.0471(15) 0.0366(14) 0.0032(12) 0.0173(12) 0.0018(11)
C7 0.072(2) 0.0620(18) 0.0429(16) -0.0031(15) 0.0161(15) 0.0021(13)
C8 0.094(3) 0.092(2) 0.0354(17) 0.001(2) 0.0127(17) 0.0048(16)
C9 0.114(3) 0.100(3) 0.0432(18) -0.003(2) 0.0237(19) 0.0252(17)
C10 0.131(3) 0.090(2) 0.054(2) -0.037(2) 0.022(2) 0.0215(18)
C11 0.0496(16) 0.0526(16) 0.0393(14) 0.0111(13) 0.0179(13) 0.0116(12)
C12 0.073(2) 0.0723(19) 0.0450(17) 0.0033(16) 0.0184(16) 0.0177(14)
C13 0.105(3) 0.081(2) 0.0402(17) 0.024(2) 0.0193(18) 0.0189(15)
C14 0.089(2) 0.073(2) 0.0371(17) 0.0196(18) 0.0057(16) -0.0004(15)
C15 0.080(2) 0.0667(19) 0.0498(18) -0.0024(16) 0.0058(17) 0.0012(15)
C16 0.0415(14) 0.0411(14) 0.0254(12) -0.0007(11) 0.0088(11) 0.0045(10)
C17 0.0458(16) 0.0465(16) 0.0426(15) -0.0034(12) 0.0162(13) 0.0102(11)
C18 0.0562(17) 0.0425(15) 0.0504(16) 0.0055(13) 0.0199(14) 0.0105(12)
C19 0.0432(16) 0.0578(18) 0.0421(15) 0.0103(13) 0.0184(13) 0.0065(12)
C20 0.0414(16) 0.0505(17) 0.0447(15) -0.0035(12) 0.0177(13) 0.0029(12)
C21 0.0447(15) 0.0390(14) 0.0393(14) -0.0026(12) 0.0145(12) 0.0005(11)

loop_
_atom_type_symbol
_atom_type_description
_atom_type_scat_dispersion_real
_atom_type_scat_dispersion_imag
_atom_type_scat_source
C C 0.0033 0.0016 'International Tables Vol C Tables 4.2.6.8 and 6.1.1.4'
H H 0.0000 0.0000 'International Tables Vol C Tables 4.2.6.8 and 6.1.1.4'
N N 0.0061 0.0033 'International Tables Vol C Tables 4.2.6.8 and 6.1.1.4'
O O 0.0106 0.0060 'International Tables Vol C Tables 4.2.6.8 and 6.1.1.4'
F F 0.0171 0.0103 'International Tables Vol C Tables 4.2.6.8 and 6.1.1.4'

loop_
_geom_angle_atom_site_label_1
_geom_angle_atom_site_label_2
_geom_angle_atom_site_label_3
_geom_angle
C6 N1 C10 116.3(2)
C11 N2 C15 116.6(2)
O1 C1 C6 119.6(2)
O1 C1 C2 121.7(2)
C6 C1 C2 118.68(19)
C1 C2 C3 113.06(18)
C1 C2 H2A 109.0
C3 C2 H2A 109.0
C1 C2 H2B 109.0
C3 C2 H2B 109.0
H2A C2 H2B 107.8
C16 C3 C4 111.00(19)
C16 C3 C2 111.1(2)
C4 C3 C2 112.02(18)
C16 C3 H3 107.5
C4 C3 H3 107.5
C2 C3 H3 107.5
C5 C4 C3 112.65(19)
C5 C4 H4A 109.1
C3 C4 H4A 109.1
C5 C4 H4B 109.1
C3 C4 H4B 109.1
H4A C4 H4B 107.8
O2 C5 C11 119.9(2)
O2 C5 C4 121.4(2)
C11 C5 C4 118.6(2)
N1 C6 C7 122.6(2)
N1 C6 C1 117.5(2)
C7 C6 C1 119.9(2)
C8 C7 C6 119.5(3)
C8 C7 H7 120.2
C6 C7 H7 120.2
C9 C8 C7 118.6(3)
C9 C8 H8 120.7
C7 C8 H8 120.7
C8 C9 C10 118.5(3)
C8 C9 H9 120.8
C10 C9 H9 120.8
N1 C10 C9 124.5(3)
N1 C10 H10 117.7
C9 C10 H10 117.7
N2 C11 C12 122.9(2)
N2 C11 C5 116.9(2)
C12 C11 C5 120.2(2)
C13 C12 C11 118.6(3)
C13 C12 H12 120.7
C11 C12 H12 120.7
C14 C13 C12 119.3(3)
C14 C13 H13 120.3
C12 C13 H13 120.3
C13 C14 C15 118.5(3)
C13 C14 H14 120.7
C15 C14 H14 120.7
N2 C15 C14 124.0(3)
N2 C15 H15 118.0
C14 C15 H15 118.0
C17 C16 C21 117.1(2)
C17 C16 C3 121.7(2)
C21 C16 C3 121.2(2)
C18 C17 C16 121.9(2)
C18 C17 H17 119.0
C16 C17 H17 119.0
C19 C18 C17 118.0(2)
C19 C18 H18 121.0
C17 C18 H18 121.0
C20 C19 C18 122.9(3)
C20 C19 F1 118.4(2)
C18 C19 F1 118.7(2)
C19 C20 C21 118.3(2)
C19 C20 H20 120.9
C21 C20 H20 120.9
C20 C21 C16 121.8(2)
C20 C21 H21 119.1
C16 C21 H21 119.1

loop_
_geom_bond_atom_site_label_1
_geom_bond_atom_site_label_2
_geom_bond_distance
F1 C19 1.366(3)
N1 C6 1.323(3)
N1 C10 1.333(3)
N2 C11 1.331(3)
N2 C15 1.334(3)
O1 C1 1.209(2)
O2 C5 1.212(3)
C1 C6 1.497(3)
C1 C2 1.501(3)
C2 C3 1.531(3)
C2 H2A 0.9700
C2 H2B 0.9700
C3 C16 1.510(3)
C3 C4 1.528(3)
C3 H3 0.9800
C4 C5 1.498(3)
C4 H4A 0.9700
C4 H4B 0.9700
C5 C11 1.494(3)
C6 C7 1.372(3)
C7 C8 1.370(3)
C7 H7 0.9300
C8 C9 1.347(4)
C8 H8 0.9300
C9 C10 1.361(4)
C9 H9 0.9300
C10 H10 0.9300
C11 C12 1.376(3)
C12 C13 1.374(4)
C12 H12 0.9300
C13 C14 1.353(4)
C13 H13 0.9300
C14 C15 1.365(4)
C14 H14 0.9300
C15 H15 0.9300
C16 C17 1.388(3)
C16 C21 1.388(3)
C17 C18 1.379(3)
C17 H17 0.9300
C18 C19 1.362(3)
C18 H18 0.9300
C19 C20 1.359(3)
C20 C21 1.376(3)
C20 H20 0.9300
C21 H21 0.9300

loop_
_geom_hbond_atom_site_label_D
_geom_hbond_atom_site_label_H
_geom_hbond_atom_site_label_A
_geom_hbond_site_symmetry_A
_geom_hbond_distance_DH
_geom_hbond_distance_HA
_geom_hbond_distance_DA
_geom_hbond_angle_DHA
C2 H2A N1 . 0.97 2.50 2.838(3) 100.4
C12 H12 O2 2_766 0.93 2.45 3.269(3) 146.4

loop_
_geom_torsion_atom_site_label_1
_geom_torsion_atom_site_label_2
_geom_torsion_atom_site_label_3
_geom_torsion_atom_site_label_4
_geom_torsion
O1 C1 C2 C3 -22.3(3)
C6 C1 C2 C3 158.6(2)
C1 C2 C3 C16 -67.6(3)
C1 C2 C3 C4 167.7(2)
C16 C3 C4 C5 70.4(3)
C2 C3 C4 C5 -164.8(2)
C3 C4 C5 O2 14.9(4)
C3 C4 C5 C11 -167.9(2)
C10 N1 C6 C7 1.0(4)
C10 N1 C6 C1 -179.1(3)
O1 C1 C6 N1 172.6(2)
C2 C1 C6 N1 -8.2(3)
O1 C1 C6 C7 -7.5(4)
C2 C1 C6 C7 171.7(2)
N1 C6 C7 C8 -0.4(4)
C1 C6 C7 C8 179.7(3)
C6 C7 C8 C9 -0.3(5)
C7 C8 C9 C10 0.4(5)
C6 N1 C10 C9 -0.9(6)
C8 C9 C10 N1 0.2(6)
C15 N2 C11 C12 0.7(4)
C15 N2 C11 C5 -178.3(2)
O2 C5 C11 N2 -175.1(2)
C4 C5 C11 N2 7.6(3)
O2 C5 C11 C12 5.8(4)
C4 C5 C11 C12 -171.5(2)
N2 C11 C12 C13 -1.5(4)
C5 C11 C12 C13 177.6(3)
C11 C12 C13 C14 1.2(5)
C12 C13 C14 C15 -0.2(5)
C11 N2 C15 C14 0.3(4)
C13 C14 C15 N2 -0.6(5)
C4 C3 C16 C17 63.5(3)
C2 C3 C16 C17 -61.8(3)
C4 C3 C16 C21 -115.4(2)
C2 C3 C16 C21 119.3(2)
C21 C16 C17 C18 -0.8(3)
C3 C16 C17 C18 -179.7(2)
C16 C17 C18 C19 -0.2(4)
C17 C18 C19 C20 1.1(4)
C17 C18 C19 F1 -179.4(2)
C18 C19 C20 C21 -0.9(4)
F1 C19 C20 C21 179.5(2)
C19 C20 C21 C16 -0.2(3)
C17 C16 C21 C20 1.0(3)
C3 C16 C21 C20 179.9(2)

loop_
_cod_related_entry_id
_cod_related_entry_database
_cod_related_entry_code
1 ChemSpider 21124157
